data_4342594
loop_
_publ_author_name
'Feltham, Humphrey L. C.'
'Johnson, Chloe'
'Elliott, Anastasia B. S.'
'Gordon, Keith C.'
'Albrecht, Martin'
'Brooker, Sally'

_publ_section_title
;
 &quot;Tail&quot; Tuning of Iron(II) Spin Crossover Temperature by 100 K.
;
_journal_issue 6
_journal_name_full 'Inorganic chemistry'
_journal_page_first 2902
_journal_page_last 2909
_journal_paper_doi 10.1021/ic503040f
_journal_volume 54
_journal_year 2015
_chemical_formula_sum 'C44 H24 F12 Fe N12 S2'
_chemical_formula_weight 1068.72
_chemical_name_systematic
; 
 ? 
;
_space_group_IT_number 2
_symmetry_cell_setting triclinic
_symmetry_space_group_name_Hall '-P 1'
_symmetry_space_group_name_H-M 'P -1'
_atom_sites_solution_hydrogens geom
_atom_sites_solution_primary direct
_atom_sites_solution_secondary difmap
_audit_creation_method SHELXL-97
_cell_angle_alpha 94.964(5)
_cell_angle_beta 92.698(6)
_cell_angle_gamma 95.285(5)
_cell_formula_units_Z 2
_cell_length_a 11.5391(8)
_cell_length_b 12.3595(7)
_cell_length_c 21.8944(16)
_cell_measurement_reflns_used 38025
_cell_measurement_temperature 250(2)
_cell_measurement_theta_max 26.02
_cell_measurement_theta_min 2.80
_cell_volume 3092.8(4)
_computing_structure_refinement 'SHELXL-97 (Sheldrick, 1997)'
_computing_structure_solution 'SHELXS-97 (Sheldrick, 1990)'
_diffrn_ambient_temperature 250(2)
_diffrn_measured_fraction_theta_full 0.998
_diffrn_measured_fraction_theta_max 0.998
_diffrn_measurement_device_type 'Oxford Diffraction SuperNova'
_diffrn_radiation_monochromator graphite
_diffrn_radiation_source 'fine-focus sealed tube'
_diffrn_radiation_type MoK\a
_diffrn_radiation_wavelength 0.71073
_diffrn_reflns_av_R_equivalents 0.0912
_diffrn_reflns_av_sigmaI/netI 0.1494
_diffrn_reflns_limit_h_max 14
_diffrn_reflns_limit_h_min -14
_diffrn_reflns_limit_k_max 15
_diffrn_reflns_limit_k_min -15
_diffrn_reflns_limit_l_max 26
_diffrn_reflns_limit_l_min -27
_diffrn_reflns_number 38025
_diffrn_reflns_theta_full 26.02
_diffrn_reflns_theta_max 26.02
_diffrn_reflns_theta_min 2.80
_exptl_absorpt_coefficient_mu 0.383
_exptl_absorpt_correction_T_max 0.9886
_exptl_absorpt_correction_T_min 0.9627
_exptl_absorpt_correction_type multi-scan
_exptl_absorpt_process_details 'SCALE3 abspack'
_exptl_crystal_colour purple
_exptl_crystal_density_diffrn 1.148
_exptl_crystal_density_method 'not measured'
_exptl_crystal_description block
_exptl_crystal_F_000 1076
_exptl_crystal_size_max 0.10
_exptl_crystal_size_mid 0.05
_exptl_crystal_size_min 0.03
_platon_squeeze_details
;
;
_refine_diff_density_max 1.834
_refine_diff_density_min -0.501
_refine_diff_density_rms 0.147
_refine_ls_extinction_method none
_refine_ls_goodness_of_fit_ref 1.065
_refine_ls_hydrogen_treatment constr
_refine_ls_matrix_type full
_refine_ls_number_parameters 413
_refine_ls_number_reflns 12160
_refine_ls_number_restraints 0
_refine_ls_restrained_S_all 1.065
_refine_ls_R_factor_all 0.2226
_refine_ls_R_factor_gt 0.1346
_refine_ls_shift/su_max 0.001
_refine_ls_shift/su_mean 0.000
_refine_ls_structure_factor_coef Fsqd
_refine_ls_weighting_details 'calc w=1/[\s^2^(Fo^2^)+(0.2000P)^2^+0.0000P] where P=(Fo^2^+2Fc^2^)/3'
_refine_ls_weighting_scheme calc
_refine_ls_wR_factor_gt 0.3632
_refine_ls_wR_factor_ref 0.4098
_reflns_number_gt 4865
_reflns_number_total 12160
_reflns_threshold_expression >2sigma(I)
_cod_data_source_file ic503040f_si_002.cif
_cod_data_source_block hf1091_250k_SQUEEZE_2_in_manuscript
_cod_depositor_comments 'Adding full bibliography for 4342591--4342596.cif.'
_cod_original_sg_symbol_H-M P-1
_cod_database_code 4342594

loop_
_symmetry_equiv_pos_as_xyz
'x, y, z'
'-x, -y, -z'

loop_
_atom_site_label
_atom_site_type_symbol
_atom_site_fract_x
_atom_site_fract_y
_atom_site_fract_z
_atom_site_U_iso_or_equiv
_atom_site_adp_type
_atom_site_occupancy
_atom_site_symmetry_multiplicity
_atom_site_calc_flag
_atom_site_refinement_flags
Fe1 Fe 0.5000 0.5000 0.5000 0.0338(4) Uani 1 2 d S
C1 C 0.4317(8) 0.2548(6) 0.5023(4) 0.046(2) Uani 1 1 d .
H1 H 0.3805 0.2768 0.5321 0.056 Uiso 1 1 calc R
C2 C 0.4327(8) 0.1413(6) 0.4838(4) 0.055(2) Uani 1 1 d .
H2 H 0.3803 0.0899 0.5001 0.067 Uiso 1 1 calc R
C3 C 0.5123(8) 0.1063(6) 0.4410(4) 0.058(3) Uani 1 1 d .
H3 H 0.5151 0.0321 0.4282 0.070 Uiso 1 1 calc R
C4 C 0.5877(8) 0.1888(5) 0.4185(4) 0.048(2) Uani 1 1 d .
H4 H 0.6430 0.1694 0.3904 0.058 Uiso 1 1 calc R
C5 C 0.5810(7) 0.2946(6) 0.4370(4) 0.0415(19) Uani 1 1 d .
C6 C 0.6455(7) 0.3905(5) 0.4146(3) 0.0388(19) Uani 1 1 d .
C7 C 0.7442(7) 0.5058(6) 0.3637(4) 0.045(2) Uani 1 1 d .
C8 C 0.8237(7) 0.5549(6) 0.3188(4) 0.043(2) Uani 1 1 d .
C9 C 0.8846(9) 0.7075(9) 0.2678(5) 0.071(3) Uiso 1 1 d .
H9 H 0.8835 0.7803 0.2586 0.086 Uiso 1 1 calc R
C10 C 0.9537(8) 0.6394(8) 0.2358(4) 0.058(2) Uani 1 1 d .
H10 H 1.0003 0.6654 0.2051 0.070 Uiso 1 1 calc R
C11 C 0.9531(9) 0.5322(7) 0.2497(5) 0.073(3) Uani 1 1 d .
H11 H 1.0025 0.4872 0.2287 0.088 Uiso 1 1 calc R
C12 C 0.8892(6) 0.4913(6) 0.2893(4) 0.040(2) Uani 1 1 d .
H12 H 0.8896 0.4176 0.2969 0.048 Uiso 1 1 calc R
C13 C 0.7693(7) 0.3057(5) 0.3362(4) 0.0370(18) Uani 1 1 d .
C14 C 0.8670(7) 0.2629(6) 0.3605(3) 0.044(2) Uani 1 1 d .
H14 H 0.9007 0.2931 0.3989 0.052 Uiso 1 1 calc R
C15 C 0.9163(8) 0.1767(6) 0.3298(4) 0.050(2) Uani 1 1 d .
H15 H 0.9826 0.1484 0.3462 0.060 Uiso 1 1 calc R
C16 C 0.8649(7) 0.1366(6) 0.2760(4) 0.042(2) Uani 1 1 d .
C17 C 0.7687(8) 0.1725(6) 0.2506(4) 0.054(2) Uani 1 1 d .
H17 H 0.7338 0.1373 0.2136 0.065 Uiso 1 1 calc R
C18 C 0.7197(8) 0.2642(7) 0.2800(4) 0.059(3) Uani 1 1 d .
H18 H 0.6565 0.2946 0.2616 0.071 Uiso 1 1 calc R
C19 C 0.9071(8) 0.0413(7) 0.2414(4) 0.049(2) Uani 1 1 d .
C20 C 0.9952(9) 0.0658(7) 0.1926(4) 0.056(2) Uani 1 1 d .
C21 C 1.0545(11) -0.0272(8) 0.1616(6) 0.083(3) Uani 1 1 d .
C22 C 1.1235(10) -0.0120(8) 0.1065(5) 0.067(3) Uiso 1 1 d .
N1 N 0.5010(6) 0.3298(6) 0.4787(3) 0.0505(18) Uani 1 1 d .
N2 N 0.6162(6) 0.4867(5) 0.4314(3) 0.0429(16) Uani 1 1 d .
N3 N 0.6832(6) 0.5632(5) 0.3997(3) 0.0499(18) Uani 1 1 d .
N4 N 0.8155(9) 0.6684(7) 0.3145(5) 0.097(3) Uani 1 1 d .
N5 N 0.7224(6) 0.3959(5) 0.3696(3) 0.0388(15) Uiso 1 1 d .
F1 F 0.9719(5) -0.0183(4) 0.2815(2) 0.0626(14) Uiso 1 1 d .
F2 F 0.8218(5) -0.0308(5) 0.2140(3) 0.0768(16) Uiso 1 1 d .
F3 F 1.0751(5) 0.1420(5) 0.2171(3) 0.0723(15) Uiso 1 1 d .
F4 F 0.9348(5) 0.1100(4) 0.1468(2) 0.0671(14) Uiso 1 1 d .
F5 F 1.1293(7) -0.0586(6) 0.2051(3) 0.103(2) Uiso 1 1 d .
F6 F 0.9831(7) -0.1208(6) 0.1532(3) 0.116(2) Uiso 1 1 d .
F7 F 1.1878(8) 0.0816(7) 0.1159(4) 0.130(3) Uiso 1 1 d .
F8 F 1.0469(8) -0.0021(6) 0.0576(4) 0.127(3) Uiso 1 1 d .
C27 C 0.7096(7) 0.5329(6) 0.6000(4) 0.0449(19) Uiso 1 1 d .
S1 S 0.8219(2) 0.5672(2) 0.64904(12) 0.0646(7) Uiso 1 1 d .
N6 N 0.6352(6) 0.5056(5) 0.5649(3) 0.0476(17) Uiso 1 1 d .
Fe2 Fe 0.0000 1.0000 0.5000 0.0327(4) Uani 1 2 d S
C28 C -0.0676(7) 0.7593(6) 0.5049(3) 0.0404(18) Uiso 1 1 d .
H28 H -0.1230 0.7817 0.5322 0.048 Uiso 1 1 calc R
C29 C -0.0630(7) 0.6504(6) 0.4888(4) 0.048(2) Uiso 1 1 d .
H29 H -0.1133 0.5993 0.5066 0.057 Uiso 1 1 calc R
C30 C 0.0121(7) 0.6147(6) 0.4478(3) 0.0421(18) Uiso 1 1 d .
H30 H 0.0136 0.5398 0.4363 0.050 Uiso 1 1 calc R
C31 C 0.0847(7) 0.6895(6) 0.4240(4) 0.046(2) Uiso 1 1 d .
H31 H 0.1402 0.6674 0.3966 0.055 Uiso 1 1 calc R
C32 C 0.0768(7) 0.8023(6) 0.4405(3) 0.0414(18) Uiso 1 1 d .
C33 C 0.1393(7) 0.8950(6) 0.4145(3) 0.0392(18) Uiso 1 1 d .
C34 C 0.2401(6) 1.0112(6) 0.3615(3) 0.0349(17) Uiso 1 1 d .
C35 C 0.3109(7) 1.0622(6) 0.3204(3) 0.0405(18) Uiso 1 1 d .
C36 C 0.3702(8) 1.2143(7) 0.2642(4) 0.058(2) Uiso 1 1 d .
H36 H 0.3647 1.2870 0.2557 0.070 Uiso 1 1 calc R
C37 C 0.4407(9) 1.1502(8) 0.2318(5) 0.070(3) Uiso 1 1 d .
H37 H 0.4858 1.1781 0.2010 0.084 Uiso 1 1 calc R
C38 C 0.4440(9) 1.0452(8) 0.2452(4) 0.060(2) Uiso 1 1 d .
H38 H 0.4927 1.0007 0.2234 0.072 Uiso 1 1 calc R
C39 C 0.3816(7) 1.0041(6) 0.2876(3) 0.0409(18) Uiso 1 1 d .
H39 H 0.3869 0.9309 0.2951 0.049 Uiso 1 1 calc R
C40 C 0.2787(7) 0.8151(6) 0.3419(3) 0.0403(18) Uiso 1 1 d .
C41 C 0.3757(6) 0.7814(6) 0.3653(3) 0.0368(17) Uiso 1 1 d .
H41 H 0.4066 0.8108 0.4044 0.044 Uiso 1 1 calc R
C42 C 0.4309(7) 0.7035(6) 0.3324(3) 0.0403(18) Uiso 1 1 d .
H42 H 0.5026 0.6839 0.3480 0.048 Uiso 1 1 calc R
C43 C 0.3834(8) 0.6536(7) 0.2772(4) 0.056(2) Uiso 1 1 d .
C44 C 0.2753(7) 0.6883(6) 0.2552(4) 0.046(2) Uiso 1 1 d .
H44 H 0.2396 0.6570 0.2175 0.055 Uiso 1 1 calc R
C45 C 0.2274(7) 0.7617(6) 0.2868(4) 0.0442(19) Uiso 1 1 d .
H45 H 0.1546 0.7808 0.2726 0.053 Uiso 1 1 calc R
N7 N 0.0042(5) 0.8329(4) 0.4828(2) 0.0287(13) Uiso 1 1 d .
N8 N 0.1119(5) 0.9933(4) 0.4329(3) 0.0319(13) Uiso 1 1 d .
N9 N 0.1740(5) 1.0655(4) 0.4015(3) 0.0327(13) Uiso 1 1 d .
N10 N 0.3064(7) 1.1693(6) 0.3102(4) 0.065(2) Uiso 1 1 d .
N11 N 0.2220(5) 0.9033(4) 0.3719(2) 0.0289(13) Uiso 1 1 d .
C46 C 0.4484(9) 0.5799(7) 0.2374(4) 0.058(2) Uiso 1 1 d .
C47 C 0.5198(10) 0.6354(9) 0.1898(5) 0.073(3) Uiso 1 1 d .
F18 F 0.5221(5) 0.5239(5) 0.2704(3) 0.0778(16) Uiso 1 1 d .
F19 F 0.3743(5) 0.4960(5) 0.2072(3) 0.0785(16) Uiso 1 1 d .
F20 F 0.5891(7) 0.7167(6) 0.2186(3) 0.105(2) Uiso 1 1 d .
F21 F 0.4368(6) 0.6829(5) 0.1550(3) 0.100(2) Uiso 1 1 d .
N12 N 0.1344(6) 1.0147(5) 0.5612(3) 0.0409(15) Uiso 1 1 d .
C55 C 0.2154(6) 1.0383(5) 0.5959(3) 0.0287(15) Uiso 1 1 d .
S2 S 0.3225(2) 1.07617(18) 0.64471(10) 0.0553(6) Uiso 1 1 d .

loop_
_atom_site_aniso_label
_atom_site_aniso_U_11
_atom_site_aniso_U_22
_atom_site_aniso_U_33
_atom_site_aniso_U_23
_atom_site_aniso_U_13
_atom_site_aniso_U_12
Fe1 0.0346(9) 0.0298(8) 0.0374(9) 0.0032(6) 0.0059(7) 0.0039(7)
C1 0.056(6) 0.024(4) 0.058(5) 0.009(3) 0.021(4) -0.010(4)
C2 0.059(6) 0.037(4) 0.067(6) 0.022(4) -0.011(5) -0.024(4)
C3 0.074(7) 0.030(4) 0.078(6) 0.032(4) 0.030(5) 0.007(4)
C4 0.056(6) 0.019(4) 0.073(6) 0.015(4) 0.015(5) 0.000(4)
C5 0.037(5) 0.043(4) 0.048(5) 0.013(4) 0.012(4) 0.011(4)
C6 0.051(5) 0.011(3) 0.050(5) -0.004(3) -0.002(4) -0.007(3)
C7 0.041(5) 0.038(4) 0.057(5) 0.007(4) 0.000(4) 0.009(4)
C8 0.037(5) 0.036(4) 0.055(5) 0.013(4) 0.007(4) -0.019(4)
C10 0.041(5) 0.074(6) 0.057(6) 0.011(5) 0.019(4) -0.017(5)
C11 0.067(7) 0.044(5) 0.114(9) 0.018(5) 0.037(7) 0.014(5)
C12 0.028(4) 0.030(4) 0.071(5) 0.032(4) 0.028(4) 0.010(3)
C13 0.035(4) 0.024(3) 0.055(5) 0.007(3) 0.018(4) 0.007(3)
C14 0.055(6) 0.046(4) 0.027(4) 0.002(3) -0.015(4) -0.003(4)
C15 0.056(6) 0.030(4) 0.066(6) 0.002(4) -0.002(5) 0.015(4)
C16 0.049(5) 0.036(4) 0.044(5) 0.005(3) -0.004(4) 0.015(4)
C17 0.058(6) 0.042(5) 0.056(5) -0.016(4) -0.009(5) -0.001(4)
C18 0.043(5) 0.068(6) 0.067(6) 0.016(5) -0.037(5) 0.015(5)
C19 0.057(6) 0.049(5) 0.041(5) 0.016(4) 0.004(4) -0.008(4)
C20 0.067(6) 0.051(5) 0.056(6) 0.027(4) -0.004(5) 0.017(5)
C21 0.098(9) 0.050(6) 0.097(8) -0.008(6) 0.005(7) -0.003(6)
N1 0.040(4) 0.054(4) 0.060(4) 0.020(4) 0.006(4) -0.001(3)
N2 0.041(4) 0.032(3) 0.056(4) 0.008(3) 0.008(3) 0.005(3)
N3 0.046(4) 0.047(4) 0.060(4) 0.020(3) 0.015(4) -0.003(3)
N4 0.102(8) 0.074(6) 0.114(8) 0.014(5) 0.055(6) -0.026(5)
Fe2 0.0316(9) 0.0274(7) 0.0414(9) 0.0095(6) 0.0063(7) 0.0072(6)

loop_
_atom_type_symbol
_atom_type_description
_atom_type_scat_dispersion_real
_atom_type_scat_dispersion_imag
_atom_type_scat_source
C C 0.0033 0.0016 'International Tables Vol C Tables 4.2.6.8 and 6.1.1.4'
H H 0.0000 0.0000 'International Tables Vol C Tables 4.2.6.8 and 6.1.1.4'
N N 0.0061 0.0033 'International Tables Vol C Tables 4.2.6.8 and 6.1.1.4'
F F 0.0171 0.0103 'International Tables Vol C Tables 4.2.6.8 and 6.1.1.4'
S S 0.1246 0.1234 'International Tables Vol C Tables 4.2.6.8 and 6.1.1.4'
Fe Fe 0.3463 0.8444 'International Tables Vol C Tables 4.2.6.8 and 6.1.1.4'

loop_
_geom_angle_atom_site_label_1
_geom_angle_atom_site_label_2
_geom_angle_atom_site_label_3
_geom_angle
_geom_angle_site_symmetry_1
_geom_angle_site_symmetry_3
N6 Fe1 N6 180.000(2) . 2_666
N6 Fe1 N2 89.9(3) . .
N6 Fe1 N2 90.1(3) 2_666 .
N6 Fe1 N2 90.1(3) . 2_666
N6 Fe1 N2 89.9(3) 2_666 2_666
N2 Fe1 N2 180.0(3) . 2_666
N6 Fe1 N1 87.4(3) . 2_666
N6 Fe1 N1 92.6(3) 2_666 2_666
N2 Fe1 N1 104.2(3) . 2_666
N2 Fe1 N1 75.8(3) 2_666 2_666
N6 Fe1 N1 92.6(3) . .
N6 Fe1 N1 87.4(3) 2_666 .
N2 Fe1 N1 75.8(3) . .
N2 Fe1 N1 104.2(3) 2_666 .
N1 Fe1 N1 180.0(4) 2_666 .
N1 C1 C2 121.7(8) . .
N1 C1 H1 119.2 . .
C2 C1 H1 119.2 . .
C3 C2 C1 120.0(8) . .
C3 C2 H2 120.0 . .
C1 C2 H2 120.0 . .
C2 C3 C4 116.5(7) . .
C2 C3 H3 121.7 . .
C4 C3 H3 121.7 . .
C5 C4 C3 120.7(8) . .
C5 C4 H4 119.7 . .
C3 C4 H4 119.7 . .
C4 C5 N1 123.0(8) . .
C4 C5 C6 127.6(7) . .
N1 C5 C6 109.2(6) . .
N2 C6 N5 110.3(6) . .
N2 C6 C5 119.0(7) . .
N5 C6 C5 129.8(6) . .
N3 C7 N5 111.8(7) . .
N3 C7 C8 123.0(7) . .
N5 C7 C8 125.2(7) . .
C12 C8 N4 128.5(8) . .
C12 C8 C7 117.7(7) . .
N4 C8 C7 113.9(7) . .
C10 C9 N4 120.4(9) . .
C10 C9 H9 119.8 . .
N4 C9 H9 119.8 . .
C9 C10 C11 118.9(9) . .
C9 C10 H10 120.6 . .
C11 C10 H10 120.6 . .
C12 C11 C10 123.5(9) . .
C12 C11 H11 118.2 . .
C10 C11 H11 118.2 . .
C11 C12 C8 117.5(7) . .
C11 C12 H12 121.3 . .
C8 C12 H12 121.3 . .
C18 C13 C14 120.2(7) . .
C18 C13 N5 120.1(7) . .
C14 C13 N5 119.8(7) . .
C15 C14 C13 121.9(7) . .
C15 C14 H14 119.0 . .
C13 C14 H14 119.0 . .
C16 C15 C14 116.6(7) . .
C16 C15 H15 121.7 . .
C14 C15 H15 121.7 . .
C15 C16 C17 124.4(7) . .
C15 C16 C19 120.6(7) . .
C17 C16 C19 114.9(7) . .
C16 C17 C18 119.9(7) . .
C16 C17 H17 120.0 . .
C18 C17 H17 120.0 . .
C13 C18 C17 116.8(6) . .
C13 C18 H18 121.6 . .
C17 C18 H18 121.6 . .
F2 C19 F1 105.7(6) . .
F2 C19 C16 114.2(7) . .
F1 C19 C16 110.4(6) . .
F2 C19 C20 107.0(7) . .
F1 C19 C20 101.8(7) . .
C16 C19 C20 116.6(7) . .
F3 C20 F4 107.1(7) . .
F3 C20 C21 109.2(8) . .
F4 C20 C21 106.5(8) . .
F3 C20 C19 108.1(7) . .
F4 C20 C19 106.1(7) . .
C21 C20 C19 119.3(8) . .
F6 C21 F5 97.6(9) . .
F6 C21 C22 110.6(9) . .
F5 C21 C22 106.1(10) . .
F6 C21 C20 112.0(10) . .
F5 C21 C20 106.1(9) . .
C22 C21 C20 121.3(9) . .
F7 C22 F8 106.0(9) . .
F7 C22 C21 108.3(9) . .
F8 C22 C21 108.0(9) . .
C1 N1 C5 118.1(7) . .
C1 N1 Fe1 124.4(6) . .
C5 N1 Fe1 117.5(5) . .
C6 N2 N3 108.1(6) . .
C6 N2 Fe1 117.7(5) . .
N3 N2 Fe1 134.0(5) . .
C7 N3 N2 105.3(6) . .
C9 N4 C8 111.1(9) . .
C6 N5 C7 104.3(6) . .
C6 N5 C13 127.0(6) . .
C7 N5 C13 128.7(7) . .
N6 C27 S1 176.7(7) . .
C27 N6 Fe1 164.7(6) . .
N12 Fe2 N12 179.999(2) . 2_576
N12 Fe2 N8 89.0(2) . .
N12 Fe2 N8 91.0(2) 2_576 .
N12 Fe2 N8 91.0(2) . 2_576
N12 Fe2 N8 89.0(2) 2_576 2_576
N8 Fe2 N8 180.0(3) . 2_576
N12 Fe2 N7 93.3(2) . .
N12 Fe2 N7 86.7(2) 2_576 .
N8 Fe2 N7 79.0(2) . .
N8 Fe2 N7 101.0(2) 2_576 .
N12 Fe2 N7 86.7(2) . 2_576
N12 Fe2 N7 93.3(2) 2_576 2_576
N8 Fe2 N7 101.0(2) . 2_576
N8 Fe2 N7 79.0(2) 2_576 2_576
N7 Fe2 N7 180.0(3) . 2_576
N7 C28 C29 121.1(7) . .
N7 C28 H28 119.5 . .
C29 C28 H28 119.5 . .
C30 C29 C28 121.4(8) . .
C30 C29 H29 119.3 . .
C28 C29 H29 119.3 . .
C31 C30 C29 118.0(7) . .
C31 C30 H30 121.0 . .
C29 C30 H30 121.0 . .
C30 C31 C32 119.5(8) . .
C30 C31 H31 120.3 . .
C32 C31 H31 120.3 . .
N7 C32 C31 119.9(7) . .
N7 C32 C33 113.0(6) . .
C31 C32 C33 127.2(7) . .
N8 C33 N11 109.2(6) . .
N8 C33 C32 117.2(7) . .
N11 C33 C32 133.5(6) . .
N9 C34 N11 106.0(6) . .
N9 C34 C35 123.7(6) . .
N11 C34 C35 130.3(7) . .
C39 C35 N10 118.2(8) . .
C39 C35 C34 119.4(7) . .
N10 C35 C34 122.3(7) . .
C37 C36 N10 118.5(9) . .
C37 C36 H36 120.8 . .
N10 C36 H36 120.8 . .
C38 C37 C36 118.4(10) . .
C38 C37 H37 120.8 . .
C36 C37 H37 120.8 . .
C39 C38 C37 122.1(9) . .
C39 C38 H38 119.0 . .
C37 C38 H38 119.0 . .
C38 C39 C35 122.3(8) . .
C38 C39 H39 118.8 . .
C35 C39 H39 118.8 . .
C41 C40 C45 118.8(7) . .
C41 C40 N11 122.5(7) . .
C45 C40 N11 118.7(6) . .
C40 C41 C42 119.9(7) . .
C40 C41 H41 120.1 . .
C42 C41 H41 120.1 . .
C41 C42 C43 121.3(7) . .
C41 C42 H42 119.3 . .
C43 C42 H42 119.3 . .
C42 C43 C44 116.8(8) . .
C42 C43 C46 122.0(8) . .
C44 C43 C46 120.6(8) . .
C45 C44 C43 119.9(8) . .
C45 C44 H44 120.0 . .
C43 C44 H44 120.0 . .
C44 C45 C40 122.9(8) . .
C44 C45 H45 118.6 . .
C40 C45 H45 118.6 . .
C28 N7 C32 119.8(6) . .
C28 N7 Fe2 124.6(5) . .
C32 N7 Fe2 115.1(5) . .
C33 N8 N9 107.8(6) . .
C33 N8 Fe2 115.6(5) . .
N9 N8 Fe2 136.6(4) . .
N8 N9 C34 109.5(5) . .
C35 N10 C36 120.4(8) . .
C33 N11 C34 107.3(5) . .
C33 N11 C40 126.9(6) . .
C34 N11 C40 125.8(6) . .
F18 C46 F19 101.6(7) . .
F18 C46 C43 112.4(7) . .
F19 C46 C43 111.1(8) . .
F18 C46 C47 107.3(8) . .
F19 C46 C47 108.4(8) . .
C43 C46 C47 115.1(8) . .
F20 C47 F21 106.4(9) . .
F20 C47 C46 108.2(9) . .
F21 C47 C46 103.7(9) . .
C55 N12 Fe2 170.7(6) . .
N12 C55 S2 176.9(6) . .

loop_
_geom_bond_atom_site_label_1
_geom_bond_atom_site_label_2
_geom_bond_distance
_geom_bond_site_symmetry_2
Fe1 N6 2.053(7) .
Fe1 N6 2.053(7) 2_666
Fe1 N2 2.066(7) .
Fe1 N2 2.066(7) 2_666
Fe1 N1 2.117(7) 2_666
Fe1 N1 2.117(7) .
C1 N1 1.324(10) .
C1 C2 1.427(11) .
C1 H1 0.9400 .
C2 C3 1.411(13) .
C2 H2 0.9400 .
C3 C4 1.415(11) .
C3 H3 0.9400 .
C4 C5 1.346(10) .
C4 H4 0.9400 .
C5 N1 1.399(10) .
C5 C6 1.473(11) .
C6 N2 1.294(8) .
C6 N5 1.358(10) .
C7 N3 1.292(10) .
C7 N5 1.376(9) .
C7 C8 1.504(12) .
C8 C12 1.293(11) .
C8 N4 1.426(11) .
C9 C10 1.383(13) .
C9 N4 1.417(14) .
C9 H9 0.9400 .
C10 C11 1.384(12) .
C10 H10 0.9400 .
C11 C12 1.274(12) .
C11 H11 0.9400 .
C12 H12 0.9400 .
C13 C18 1.370(11) .
C13 C14 1.392(10) .
C13 N5 1.441(8) .
C14 C15 1.391(10) .
C14 H14 0.9400 .
C15 C16 1.328(11) .
C15 H15 0.9400 .
C16 C17 1.347(11) .
C16 C19 1.477(11) .
C17 C18 1.430(11) .
C17 H17 0.9400 .
C18 H18 0.9400 .
C19 F2 1.347(10) .
C19 F1 1.422(9) .
C19 C20 1.539(13) .
C20 F3 1.316(10) .
C20 F4 1.374(9) .
C20 C21 1.518(13) .
C21 F6 1.351(12) .
C21 F5 1.361(12) .
C21 C22 1.492(16) .
C22 F7 1.311(12) .
C22 F8 1.377(11) .
N2 N3 1.415(9) .
C27 N6 1.132(10) .
C27 S1 1.642(9) .
Fe2 N12 1.986(6) .
Fe2 N12 1.986(6) 2_576
Fe2 N8 2.002(6) .
Fe2 N8 2.002(6) 2_576
Fe2 N7 2.072(5) .
Fe2 N7 2.072(5) 2_576
C28 N7 1.313(10) .
C28 C29 1.367(10) .
C28 H28 0.9400 .
C29 C30 1.352(11) .
C29 H29 0.9400 .
C30 C31 1.346(11) .
C30 H30 0.9400 .
C31 C32 1.422(10) .
C31 H31 0.9400 .
C32 N7 1.332(9) .
C32 C33 1.468(11) .
C33 N8 1.318(9) .
C33 N11 1.369(10) .
C34 N9 1.361(9) .
C34 N11 1.370(9) .
C34 C35 1.396(11) .
C35 C39 1.332(11) .
C35 N10 1.367(10) .
C36 C37 1.367(13) .
C36 N10 1.399(12) .
C36 H36 0.9400 .
C37 C38 1.358(12) .
C37 H37 0.9400 .
C38 C39 1.309(12) .
C38 H38 0.9400 .
C39 H39 0.9400 .
C40 C41 1.326(10) .
C40 C45 1.401(10) .
C40 N11 1.448(9) .
C41 C42 1.374(10) .
C41 H41 0.9400 .
C42 C43 1.374(11) .
C42 H42 0.9400 .
C43 C44 1.432(11) .
C43 C46 1.484(12) .
C44 C45 1.276(10) .
C44 H44 0.9400 .
C45 H45 0.9400 .
N8 N9 1.349(8) .
C46 F18 1.366(10) .
C46 F19 1.380(11) .
C46 C47 1.529(15) .
C47 F20 1.320(12) .
C47 F21 1.398(11) .
N12 C55 1.175(9) .
C55 S2 1.603(7) .

loop_
_geom_torsion_atom_site_label_1
_geom_torsion_atom_site_label_2
_geom_torsion_atom_site_label_3
_geom_torsion_atom_site_label_4
_geom_torsion
_geom_torsion_site_symmetry_1
N1 C1 C2 C3 2.7(13) .
C1 C2 C3 C4 -0.3(13) .
C2 C3 C4 C5 -0.9(13) .
C3 C4 C5 N1 0.0(13) .
C3 C4 C5 C6 -174.6(8) .
C4 C5 C6 N2 170.4(8) .
N1 C5 C6 N2 -4.8(10) .
C4 C5 C6 N5 2.6(14) .
N1 C5 C6 N5 -172.7(7) .
N3 C7 C8 C12 173.4(8) .
N5 C7 C8 C12 -10.2(13) .
N3 C7 C8 N4 -6.9(12) .
N5 C7 C8 N4 169.6(8) .
N4 C9 C10 C11 0.7(15) .
C9 C10 C11 C12 2.3(16) .
C10 C11 C12 C8 -1.5(16) .
N4 C8 C12 C11 -2.4(16) .
C7 C8 C12 C11 177.4(9) .
C18 C13 C14 C15 -1.0(13) .
N5 C13 C14 C15 -179.2(8) .
C13 C14 C15 C16 -0.5(13) .
C14 C15 C16 C17 -1.2(14) .
C14 C15 C16 C19 -176.8(8) .
C15 C16 C17 C18 4.1(15) .
C19 C16 C17 C18 180.0(8) .
C14 C13 C18 C17 3.8(13) .
N5 C13 C18 C17 -178.0(8) .
C16 C17 C18 C13 -5.3(14) .
C15 C16 C19 F2 140.1(8) .
C17 C16 C19 F2 -35.9(11) .
C15 C16 C19 F1 21.2(12) .
C17 C16 C19 F1 -154.8(8) .
C15 C16 C19 C20 -94.2(10) .
C17 C16 C19 C20 89.8(10) .
F2 C19 C20 F3 175.6(6) .
F1 C19 C20 F3 -73.8(7) .
C16 C19 C20 F3 46.4(9) .
F2 C19 C20 F4 61.0(8) .
F1 C19 C20 F4 171.6(6) .
C16 C19 C20 F4 -68.3(9) .
F2 C19 C20 C21 -59.0(10) .
F1 C19 C20 C21 51.6(10) .
C16 C19 C20 C21 171.7(8) .
F3 C20 C21 F6 160.0(8) .
F4 C20 C21 F6 -84.7(11) .
C19 C20 C21 F6 35.1(13) .
F3 C20 C21 F5 54.7(11) .
F4 C20 C21 F5 170.0(8) .
C19 C20 C21 F5 -70.2(12) .
F3 C20 C21 C22 -66.3(12) .
F4 C20 C21 C22 49.0(13) .
C19 C20 C21 C22 168.9(9) .
F6 C21 C22 F7 177.6(9) .
F5 C21 C22 F7 -77.6(10) .
C20 C21 C22 F7 43.3(14) .
F6 C21 C22 F8 63.2(11) .
F5 C21 C22 F8 168.0(8) .
C20 C21 C22 F8 -71.1(12) .
C2 C1 N1 C5 -3.5(12) .
C2 C1 N1 Fe1 176.9(6) .
C4 C5 N1 C1 2.3(12) .
C6 C5 N1 C1 177.8(7) .
C4 C5 N1 Fe1 -178.1(6) .
C6 C5 N1 Fe1 -2.6(8) .
N6 Fe1 N1 C1 96.2(7) .
N6 Fe1 N1 C1 -83.8(7) 2_666
N2 Fe1 N1 C1 -174.6(7) .
N2 Fe1 N1 C1 5.4(7) 2_666
N1 Fe1 N1 C1 -85(32) 2_666
N6 Fe1 N1 C5 -83.4(6) .
N6 Fe1 N1 C5 96.6(6) 2_666
N2 Fe1 N1 C5 5.8(5) .
N2 Fe1 N1 C5 -174.2(5) 2_666
N1 Fe1 N1 C5 96(32) 2_666
N5 C6 N2 N3 -4.7(9) .
C5 C6 N2 N3 -174.8(7) .
N5 C6 N2 Fe1 -179.7(5) .
C5 C6 N2 Fe1 10.2(9) .
N6 Fe1 N2 C6 84.2(6) .
N6 Fe1 N2 C6 -95.8(6) 2_666
N2 Fe1 N2 C6 -28(100) 2_666
N1 Fe1 N2 C6 171.5(6) 2_666
N1 Fe1 N2 C6 -8.5(6) .
N6 Fe1 N2 N3 -89.3(7) .
N6 Fe1 N2 N3 90.7(7) 2_666
N2 Fe1 N2 N3 158(12) 2_666
N1 Fe1 N2 N3 -1.9(7) 2_666
N1 Fe1 N2 N3 178.1(7) .
N5 C7 N3 N2 -0.2(9) .
C8 C7 N3 N2 176.6(7) .
C6 N2 N3 C7 3.0(9) .
Fe1 N2 N3 C7 176.9(6) .
C10 C9 N4 C8 -3.7(15) .
C12 C8 N4 C9 4.8(15) .
C7 C8 N4 C9 -174.9(8) .
N2 C6 N5 C7 4.4(8) .
C5 C6 N5 C7 173.1(8) .
N2 C6 N5 C13 -175.6(7) .
C5 C6 N5 C13 -6.9(13) .
N3 C7 N5 C6 -2.5(9) .
C8 C7 N5 C6 -179.2(8) .
N3 C7 N5 C13 177.5(7) .
C8 C7 N5 C13 0.8(13) .
C18 C13 N5 C6 96.4(10) .
C14 C13 N5 C6 -85.4(10) .
C18 C13 N5 C7 -83.6(10) .
C14 C13 N5 C7 94.6(10) .
S1 C27 N6 Fe1 -134(13) .
N6 Fe1 N6 C27 0(51) 2_666
N2 Fe1 N6 C27 92(3) .
N2 Fe1 N6 C27 -88(3) 2_666
N1 Fe1 N6 C27 -12(3) 2_666
N1 Fe1 N6 C27 168(3) .
N7 C28 C29 C30 -2.7(12) .
C28 C29 C30 C31 1.4(12) .
C29 C30 C31 C32 -2.6(12) .
C30 C31 C32 N7 5.1(11) .
C30 C31 C32 C33 -172.9(8) .
N7 C32 C33 N8 -3.6(10) .
C31 C32 C33 N8 174.6(7) .
N7 C32 C33 N11 178.4(7) .
C31 C32 C33 N11 -3.4(14) .
N9 C34 C35 C39 173.0(7) .
N11 C34 C35 C39 -5.9(13) .
N9 C34 C35 N10 -10.3(12) .
N11 C34 C35 N10 170.7(7) .
N10 C36 C37 C38 1.0(14) .
C36 C37 C38 C39 0.5(15) .
C37 C38 C39 C35 -0.1(15) .
N10 C35 C39 C38 -1.7(13) .
C34 C35 C39 C38 175.1(8) .
C45 C40 C41 C42 7.0(12) .
N11 C40 C41 C42 -174.6(7) .
C40 C41 C42 C43 -4.6(12) .
C41 C42 C43 C44 1.2(12) .
C41 C42 C43 C46 172.1(8) .
C42 C43 C44 C45 -0.5(13) .
C46 C43 C44 C45 -171.5(9) .
C43 C44 C45 C40 3.1(13) .
C41 C40 C45 C44 -6.4(13) .
N11 C40 C45 C44 175.1(8) .
C29 C28 N7 C32 5.2(11) .
C29 C28 N7 Fe2 176.5(5) .
C31 C32 N7 C28 -6.4(10) .
C33 C32 N7 C28 171.9(6) .
C31 C32 N7 Fe2 -178.5(5) .
C33 C32 N7 Fe2 -0.1(8) .
N12 Fe2 N7 C28 102.3(6) .
N12 Fe2 N7 C28 -77.7(6) 2_576
N8 Fe2 N7 C28 -169.3(6) .
N8 Fe2 N7 C28 10.7(6) 2_576
N7 Fe2 N7 C28 -16(28) 2_576
N12 Fe2 N7 C32 -86.0(5) .
N12 Fe2 N7 C32 94.0(5) 2_576
N8 Fe2 N7 C32 2.3(5) .
N8 Fe2 N7 C32 -177.7(5) 2_576
N7 Fe2 N7 C32 156(28) 2_576
N11 C33 N8 N9 1.6(8) .
C32 C33 N8 N9 -176.9(6) .
N11 C33 N8 Fe2 -175.8(4) .
C32 C33 N8 Fe2 5.7(8) .
N12 Fe2 N8 C33 89.2(5) .
N12 Fe2 N8 C33 -90.8(5) 2_576
N8 Fe2 N8 C33 -21(47) 2_576
N7 Fe2 N8 C33 -4.4(5) .
N7 Fe2 N8 C33 175.6(5) 2_576
N12 Fe2 N8 N9 -87.2(7) .
N12 Fe2 N8 N9 92.8(7) 2_576
N8 Fe2 N8 N9 162(47) 2_576
N7 Fe2 N8 N9 179.2(7) .
N7 Fe2 N8 N9 -0.8(7) 2_576
C33 N8 N9 C34 1.2(8) .
Fe2 N8 N9 C34 177.8(5) .
N11 C34 N9 N8 -3.5(7) .
C35 C34 N9 N8 177.3(7) .
C39 C35 N10 C36 3.1(12) .
C34 C35 N10 C36 -173.5(8) .
C37 C36 N10 C35 -2.8(13) .
N8 C33 N11 C34 -3.7(8) .
C32 C33 N11 C34 174.3(8) .
N8 C33 N11 C40 177.5(6) .
C32 C33 N11 C40 -4.4(13) .
N9 C34 N11 C33 4.3(7) .
C35 C34 N11 C33 -176.6(8) .
N9 C34 N11 C40 -176.9(6) .
C35 C34 N11 C40 2.2(12) .
C41 C40 N11 C33 -88.9(10) .
C45 C40 N11 C33 89.5(9) .
C41 C40 N11 C34 92.6(9) .
C45 C40 N11 C34 -89.0(9) .
C42 C43 C46 F18 32.1(13) .
C44 C43 C46 F18 -157.3(8) .
C42 C43 C46 F19 145.2(8) .
C44 C43 C46 F19 -44.2(11) .
C42 C43 C46 C47 -91.1(11) .
C44 C43 C46 C47 79.5(11) .
F18 C46 C47 F20 -72.0(10) .
F19 C46 C47 F20 179.0(7) .
C43 C46 C47 F20 53.9(11) .
F18 C46 C47 F21 175.3(7) .
F19 C46 C47 F21 66.3(9) .
C43 C46 C47 F21 -58.8(11) .
N12 Fe2 N12 C55 -61(23) 2_576
N8 Fe2 N12 C55 80(4) .
N8 Fe2 N12 C55 -100(4) 2_576
N7 Fe2 N12 C55 159(4) .
N7 Fe2 N12 C55 -21(4) 2_576
Fe2 N12 C55 S2 48(15) .

loop_
_platon_squeeze_void_nr
_platon_squeeze_void_average_x
_platon_squeeze_void_average_y
_platon_squeeze_void_average_z
_platon_squeeze_void_volume
_platon_squeeze_void_count_electrons
_platon_squeeze_void_content
1 -0.023 0.305 0.000 986 344 ' '
